data_7114183
loop_
_publ_author_name
'Mund, Garry'
'Gabert, Andrea J.'
'Batchelor, Raymond J.'
'Britten, James F.'
'Leznoff, Daniel B.'

_publ_section_title
;
 A rare ether-bridged cobalt complex which gives rise to an unusual
 ???serpentine??? metal???ligand binding motif
;
_journal_issue 24
_journal_name_full 'Chemical Communications'
_journal_page_first 2990
_journal_paper_doi 10.1039/b208221g
_journal_year 2002
_chemical_compound_source
;
?
;
_chemical_formula_moiety ' C56 H84 Co2 N4 O2 '
_chemical_formula_sum 'C56 H84 Co2 N4 O2'
_chemical_formula_weight 963.18
_chemical_name_systematic
;
?
;
_space_group_IT_number 2
_symmetry_cell_setting triclinic
_symmetry_space_group_name_Hall '-P 1'
_symmetry_space_group_name_H-M 'P -1'
_atom_sites_solution_hydrogens geom
_atom_sites_solution_primary direct
_cell_angle_alpha 88.90(1)
_cell_angle_beta 84.64(2)
_cell_angle_gamma 69.22(2)
_cell_formula_units_Z 2
_cell_length_a 10.899(2)
_cell_length_b 15.104(3)
_cell_length_c 18.012(2)
_cell_measurement_reflns_used 28
_cell_measurement_temperature 293
_cell_measurement_theta_max 17.50
_cell_measurement_theta_min 12.00
_cell_volume 2759.8(9)
_computing_cell_refinement
;
NRC DIFRAC
;
_computing_data_collection
;
NRC DIFRAC
;
_computing_data_reduction
;
NRCVAX DATRD2
;
_computing_molecular_graphics
;
ORTEP3 (Farrugia)
;
_computing_publication_material
;
CRYSTALS (Watkin et al 2001)
;
_computing_structure_refinement
;
CRYSTALS (Watkin et al 2001)
;
_computing_structure_solution
;
SIR92 (Altomare et al, 1994)
;
_diffrn_ambient_temperature 293
_diffrn_measurement_device_type
;
Nonius CAD-4
;
_diffrn_measurement_method \w/2\q
_diffrn_radiation_monochromator graphite
_diffrn_radiation_type 'Mo K\a'
_diffrn_radiation_wavelength 0.70930
_diffrn_reflns_av_R_equivalents 0.039
_diffrn_reflns_limit_h_max 12
_diffrn_reflns_limit_h_min -12
_diffrn_reflns_limit_k_max 17
_diffrn_reflns_limit_k_min 0
_diffrn_reflns_limit_l_max 21
_diffrn_reflns_limit_l_min -21
_diffrn_reflns_number 10093
_diffrn_reflns_theta_max 25.00
_diffrn_reflns_theta_min 2.00
_diffrn_standards_decay_% 3.
_diffrn_standards_interval_count 300
_diffrn_standards_number 2
_exptl_absorpt_coefficient_mu 0.639
_exptl_absorpt_correction_T_max 0.8442
_exptl_absorpt_correction_T_min 0.6370
_exptl_absorpt_correction_type empirical
_exptl_crystal_colour 'dark green'
_exptl_crystal_density_diffrn 1.159
_exptl_crystal_F_000 1037.305
_exptl_crystal_size_max 0.60
_exptl_crystal_size_mid 0.50
_exptl_crystal_size_min 0.30
_refine_diff_density_max 0.5(2)
_refine_diff_density_min -0.4(2)
_refine_ls_extinction_method None
_refine_ls_goodness_of_fit_obs 2.2
_refine_ls_hydrogen_treatment constr
_refine_ls_matrix_type full
_refine_ls_number_parameters 581
_refine_ls_number_reflns 4528
_refine_ls_R_factor_obs 0.050
_refine_ls_shift/esd_max 0.001
_refine_ls_structure_factor_coef F
_refine_ls_weighting_details
;
w = 1/(.140E-01*F +0.00 *\s^2^(F ) + 0.00 )
;
_refine_ls_weighting_scheme sigma
_refine_ls_wR_factor_obs 0.052
_reflns_number_observed 4528
_reflns_number_total 9759
_reflns_observed_criterion 'Inet > 2.5\s(Inet)'
_cod_data_source_file b208221g.txt
_cod_data_source_block nonco
_cod_original_cell_volume 2759.8
_cod_original_sg_symbol_H-M 'P -1 '
_cod_original_formula_sum ' C56 H84 Co2 N4 O2 '
_cod_database_code 7114183

loop_
_symmetry_equiv_pos_as_xyz
x,y,z
-x,-y,-z

loop_
_atom_site_aniso_label
_atom_site_aniso_U_11
_atom_site_aniso_U_22
_atom_site_aniso_U_33
_atom_site_aniso_U_23
_atom_site_aniso_U_13
_atom_site_aniso_U_12
Co1 0.0479(5) 0.0609(5) 0.0956(6) 0.0119(4) -0.0129(4) -0.0181(4)
Co2 0.0795(6) 0.0679(5) 0.0498(4) 0.0123(3) -0.0203(4) -0.0296(4)
N1 0.051(3) 0.053(2) 0.077(3) 0.004(2) -0.011(2) -0.020(2)
N2 0.045(3) 0.059(3) 0.094(3) 0.016(2) -0.013(2) -0.011(2)
N3 0.067(3) 0.059(2) 0.048(2) 0.009(2) -0.011(2) -0.033(2)
N4 0.060(3) 0.056(2) 0.046(2) 0.005(2) -0.011(2) -0.016(2)
O1 0.070(3) 0.074(2) 0.099(3) 0.024(2) -0.017(2) -0.008(2)
O2 0.088(3) 0.089(3) 0.090(3) -0.000(2) -0.022(2) -0.055(2)
C1 0.049(4) 0.111(6) 0.278(11) -0.094(6) -0.013(5) -0.015(4)
C2 0.075(5) 0.098(5) 0.167(7) -0.039(5) -0.001(5) -0.033(4)
C3 0.205(8) 0.138(6) 0.078(5) 0.038(4) -0.048(5) -0.127(6)
C4 0.160(7) 0.145(6) 0.075(4) 0.052(4) -0.057(4) -0.111(5)
C5 0.27(1) 0.065(4) 0.084(5) -0.016(4) -0.080(6) 0.028(5)
C6 0.198(8) 0.084(5) 0.078(5) -0.004(4) -0.049(5) -0.010(5)
C7 0.066(5) 0.131(6) 0.188(8) 0.067(6) -0.002(5) -0.030(4)
C8 0.058(4) 0.137(6) 0.219(9) 0.103(6) -0.033(5) -0.037(4)
C10 0.061(3) 0.064(3) 0.063(4) -0.006(3) -0.003(3) -0.033(3)
C11 0.098(5) 0.079(4) 0.087(4) 0.012(3) -0.018(4) -0.052(4)
C12 0.165(7) 0.099(5) 0.119(6) 0.024(4) -0.028(5) -0.091(5)
C13 0.190(9) 0.124(6) 0.125(7) -0.013(5) -0.021(6) -0.114(6)
C14 0.128(6) 0.138(6) 0.091(5) -0.015(5) -0.021(4) -0.085(5)
C15 0.080(4) 0.093(4) 0.061(4) -0.007(3) -0.003(3) -0.046(3)
C20 0.051(3) 0.058(4) 0.110(5) 0.003(4) -0.006(3) 0.000(3)
C21 0.071(4) 0.067(4) 0.114(5) 0.019(4) -0.020(4) 0.004(3)
C22 0.126(6) 0.090(5) 0.140(7) 0.019(5) -0.047(5) 0.019(5)
C23 0.160(8) 0.071(5) 0.172(9) 0.015(6) -0.041(7) 0.027(5)
C24 0.163(8) 0.070(5) 0.175(9) -0.022(5) -0.047(7) 0.015(5)
C25 0.102(5) 0.072(5) 0.119(6) -0.006(4) -0.034(5) -0.001(4)
C30 0.077(4) 0.082(4) 0.043(3) -0.000(3) -0.003(3) -0.045(3)
C31 0.097(5) 0.070(4) 0.060(4) -0.003(3) -0.004(3) -0.039(4)
C32 0.141(7) 0.081(5) 0.101(5) -0.015(4) -0.001(5) -0.057(5)
C33 0.167(9) 0.129(7) 0.121(6) -0.033(5) -0.001(6) -0.107(7)
C34 0.115(6) 0.140(6) 0.097(5) -0.017(5) -0.006(4) -0.080(6)
C35 0.081(5) 0.110(5) 0.067(4) -0.009(3) -0.008(3) -0.059(4)
C40 0.069(4) 0.064(3) 0.042(3) 0.010(2) -0.000(3) -0.015(3)
C41 0.073(4) 0.076(4) 0.070(4) 0.019(3) -0.009(3) -0.008(3)
C42 0.096(6) 0.100(6) 0.104(5) 0.032(4) -0.003(4) 0.012(5)
C43 0.149(8) 0.069(5) 0.106(6) 0.032(4) 0.011(6) -0.005(5)
C44 0.128(6) 0.089(5) 0.091(5) 0.023(4) 0.014(5) -0.044(5)
C45 0.091(5) 0.072(4) 0.074(4) 0.021(3) 0.001(4) -0.026(4)
C110 0.137(6) 0.106(5) 0.120(6) 0.053(5) -0.056(5) -0.079(5)
C111 0.164(8) 0.144(7) 0.191(9) 0.088(6) -0.075(7) -0.067(6)
C112 0.22(1) 0.185(9) 0.105(7) 0.016(6) -0.061(7) -0.078(8)
C150 0.089(5) 0.128(5) 0.074(4) 0.010(4) -0.014(4) -0.048(4)
C151 0.299(14) 0.237(11) 0.106(7) 0.032(7) 0.084(8) -0.04(1)
C152 0.122(7) 0.318(13) 0.168(8) 0.129(9) -0.076(6) -0.089(8)
C210 0.099(5) 0.090(5) 0.103(6) 0.021(4) -0.033(5) -0.015(4)
C211 0.20(1) 0.168(8) 0.131(8) -0.015(6) 0.013(7) -0.070(7)
C212 0.133(8) 0.21(1) 0.187(9) -0.008(7) -0.048(7) -0.058(7)
C250 0.174(9) 0.086(5) 0.149(8) -0.031(5) -0.048(8) -0.015(5)
C251 0.176(9) 0.20(1) 0.164(9) -0.054(7) -0.060(8) -0.013(8)
C252 0.242(13) 0.251(12) 0.136(8) 0.001(8) -0.031(9) -0.07(1)
C310 0.107(5) 0.058(4) 0.079(4) -0.003(3) -0.015(4) -0.022(3)
C311 0.097(5) 0.125(6) 0.115(6) 0.028(4) -0.017(5) -0.051(4)
C312 0.126(6) 0.079(4) 0.103(5) 0.008(4) 0.003(4) -0.018(4)
C350 0.070(4) 0.131(6) 0.089(5) -0.003(4) -0.006(4) -0.049(4)
C351 0.085(5) 0.181(7) 0.112(6) -0.006(5) -0.001(5) -0.040(5)
C352 0.101(5) 0.188(8) 0.130(6) 0.024(5) -0.043(5) -0.066(5)
C410 0.069(4) 0.094(5) 0.096(5) 0.003(4) -0.022(4) -0.002(4)
C411 0.098(5) 0.24(1) 0.116(6) 0.018(6) -0.046(5) -0.038(6)
C412 0.116(6) 0.168(7) 0.108(6) 0.015(5) -0.007(5) -0.069(5)
C450 0.108(6) 0.108(5) 0.118(6) 0.037(5) -0.010(5) -0.066(5)
C451 0.144(7) 0.185(8) 0.130(6) 0.020(6) -0.007(5) -0.111(6)
C452 0.098(6) 0.169(8) 0.217(11) -0.032(7) -0.003(7) -0.029(6)

loop_
_atom_site_label
_atom_site_type_symbol
_atom_site_fract_x
_atom_site_fract_y
_atom_site_fract_z
_atom_site_U_iso_or_equiv
_atom_site_occupancy
_atom_site_thermal_displace_type
CO1 CO 0.95722(7) 0.28645(5) 0.25272(4) 0.0682 1.0000 Uani
CO2 CO 0.99062(7) 0.03316(5) 0.24871(4) 0.0640 1.0000 Uani
N1 N 1.1311(4) 0.2700(3) 0.2552(2) 0.0594 1.0000 Uani
N2 N 0.7783(4) 0.3402(3) 0.2504(2) 0.0676 1.0000 Uani
N3 N 0.9329(4) 0.0273(3) 0.1567(2) 0.0551 1.0000 Uani
N4 N 1.0381(4) -0.0036(3) 0.3436(2) 0.0547 1.0000 Uani
O1 O 0.8913(4) 0.1791(2) 0.3199(2) 0.0855 1.0000 Uani
O2 O 1.0666(4) 0.1392(2) 0.1835(2) 0.0817 1.0000 Uani
C1 C 1.2255(6) 0.1779(5) 0.2353(5) 0.1482 1.0000 Uani
C2 C 1.2047(6) 0.1271(5) 0.1827(4) 0.1128 1.0000 Uani
C3 C 1.0342(8) 0.1352(5) 0.1080(4) 0.1205 1.0000 Uani
C4 C 0.9325(7) 0.1031(5) 0.1044(3) 0.1091 1.0000 Uani
C5 C 1.0047(9) 0.0654(4) 0.4017(4) 0.1582 1.0000 Uani
C6 C 0.9458(8) 0.1540(5) 0.3912(4) 0.1285 1.0000 Uani
C7 C 0.7476(6) 0.2193(5) 0.3274(5) 0.1313 1.0000 Uani
C8 C 0.6995(6) 0.2838(5) 0.2739(5) 0.1371 1.0000 Uani
C10 C 1.1827(5) 0.3421(3) 0.2650(3) 0.0603 1.0000 Uani
C11 C 1.1601(6) 0.4165(4) 0.2141(3) 0.0817 1.0000 Uani
C12 C 1.2179(8) 0.4835(5) 0.2232(4) 0.1148 1.0000 Uani
C13 C 1.2900(9) 0.4821(6) 0.2812(5) 0.1297 1.0000 Uani
C14 C 1.3085(7) 0.4115(5) 0.3317(4) 0.1075 1.0000 Uani
C15 C 1.2547(5) 0.3417(4) 0.3252(3) 0.0738 1.0000 Uani
C20 C 0.7099(5) 0.4365(4) 0.2336(4) 0.0784 1.0000 Uani
C21 C 0.6550(6) 0.4600(4) 0.1651(4) 0.0914 1.0000 Uani
C22 C 0.5937(7) 0.5547(5) 0.1492(5) 0.1322 1.0000 Uani
C23 C 0.5853(9) 0.6244(5) 0.1980(6) 0.1510 1.0000 Uani
C24 C 0.6389(8) 0.6018(5) 0.2646(5) 0.1490 1.0000 Uani
C25 C 0.7004(6) 0.5078(5) 0.2831(4) 0.1042 1.0000 Uani
C30 C 0.9033(6) -0.0491(4) 0.1288(3) 0.0630 1.0000 Uani
C31 C 0.9968(6) -0.1415(4) 0.1274(3) 0.0735 1.0000 Uani
C32 C 0.9660(8) -0.2152(5) 0.1003(4) 0.1036 1.0000 Uani
C33 C 0.845(1) -0.2001(6) 0.0758(4) 0.1245 1.0000 Uani
C34 C 0.7509(8) -0.1105(6) 0.0796(4) 0.1080 1.0000 Uani
C35 C 0.7766(6) -0.0346(5) 0.1060(3) 0.0790 1.0000 Uani
C40 C 1.0830(5) -0.0991(4) 0.3664(3) 0.0614 1.0000 Uani
C41 C 1.2129(6) -0.1425(4) 0.3844(3) 0.0779 1.0000 Uani
C42 C 1.2548(8) -0.2364(5) 0.4074(4) 0.1135 1.0000 Uani
C43 C 1.171(1) -0.2860(5) 0.4118(4) 0.1190 1.0000 Uani
C44 C 1.0450(8) -0.2445(5) 0.3920(4) 0.1027 1.0000 Uani
C45 C 0.9991(7) -0.1514(4) 0.3689(3) 0.0804 1.0000 Uani
C110 C 1.0835(7) 0.4224(5) 0.1469(4) 0.1088 1.0000 Uani
C111 C 0.9811(8) 0.5206(5) 0.1377(5) 0.1605 1.0000 Uani
C112 C 1.1744(9) 0.3879(6) 0.0760(4) 0.1646 1.0000 Uani
C150 C 1.2658(6) 0.2693(5) 0.3869(3) 0.0936 1.0000 Uani
C151 C 1.1790(11) 0.3156(7) 0.4542(5) 0.2370 1.0000 Uani
C152 C 1.4060(8) 0.2169(7) 0.4040(5) 0.1971 1.0000 Uani
C210 C 0.6666(7) 0.3857(5) 0.1082(4) 0.1009 1.0000 Uani
C211 C 0.7441(9) 0.3955(6) 0.0380(5) 0.1685 1.0000 Uani
C212 C 0.5342(8) 0.3828(6) 0.0924(5) 0.1773 1.0000 Uani
C250 C 0.754(1) 0.4851(5) 0.3591(5) 0.1421 1.0000 Uani
C251 C 0.8573(9) 0.5298(7) 0.3694(5) 0.1901 1.0000 Uani
C252 C 0.6472(11) 0.5134(8) 0.4225(5) 0.2123 1.0000 Uani
C310 C 1.1325(6) -0.1614(4) 0.1537(3) 0.0830 1.0000 Uani
C311 C 1.2290(6) -0.1489(4) 0.0925(4) 0.1090 1.0000 Uani
C312 C 1.1916(7) -0.2578(4) 0.1889(4) 0.1088 1.0000 Uani
C350 C 0.6667(6) 0.0597(5) 0.1185(4) 0.0928 1.0000 Uani
C351 C 0.6065(6) 0.0702(5) 0.1982(4) 0.1285 1.0000 Uani
C352 C 0.5595(7) 0.0813(5) 0.0649(4) 0.1338 1.0000 Uani
C410 C 1.3099(6) -0.0928(4) 0.3740(4) 0.0929 1.0000 Uani
C411 C 1.4117(7) -0.1180(6) 0.4316(4) 0.1543 1.0000 Uani
C412 C 1.3794(7) -0.1101(5) 0.2965(4) 0.1263 1.0000 Uani
C450 C 0.8583(8) -0.1086(5) 0.3484(4) 0.1043 1.0000 Uani
C451 C 0.8123(7) -0.1758(5) 0.3070(4) 0.1392 1.0000 Uani
C452 C 0.7631(7) -0.0665(6) 0.4138(5) 0.1666 1.0000 Uani
H11 H 1.3065(6) 0.1862(5) 0.2202(5) 0.1750 1.0000 Uiso
H12 H 1.2343(6) 0.1413(5) 0.2793(5) 0.1750 1.0000 Uiso
H21 H 1.2333(6) 0.1461(5) 0.1356(4) 0.208(12) 1.0000 Uiso
H22 H 1.2540(6) 0.0622(5) 0.1900(4) 0.208(12) 1.0000 Uiso
H31 H 1.1097(8) 0.0939(5) 0.0792(4) 0.241(12) 1.0000 Uiso
H32 H 1.0100(8) 0.1970(5) 0.0879(4) 0.241(12) 1.0000 Uiso
H41 H 0.9369(7) 0.0798(5) 0.0553(3) 0.224(12) 1.0000 Uiso
H42 H 0.8522(7) 0.1549(5) 0.1148(3) 0.224(12) 1.0000 Uiso
H51 H 1.0851(9) 0.0597(4) 0.4213(4) 0.239(12) 1.0000 Uiso
H52 H 0.9498(9) 0.0476(4) 0.4386(4) 0.239(12) 1.0000 Uiso
H61 H 1.0075(8) 0.1846(5) 0.3953(4) 0.216(12) 1.0000 Uiso
H62 H 0.8755(8) 0.1771(5) 0.4293(4) 0.216(12) 1.0000 Uiso
H71 H 0.7187(6) 0.2495(5) 0.3749(5) 0.226(12) 1.0000 Uiso
H72 H 0.7142(6) 0.1695(5) 0.3236(5) 0.226(12) 1.0000 Uiso
H81 H 0.6148(6) 0.3256(5) 0.2927(5) 0.238(12) 1.0000 Uiso
H82 H 0.6917(6) 0.2506(5) 0.2314(5) 0.238(12) 1.0000 Uiso
H121 H 1.2067(8) 0.5322(5) 0.1875(4) 0.137(7) 1.0000 Uiso
H131 H 1.3268(9) 0.5297(6) 0.2864(5) 0.160(7) 1.0000 Uiso
H141 H 1.3592(7) 0.4100(5) 0.3721(4) 0.127(7) 1.0000 Uiso
H221 H 0.5566(7) 0.5713(5) 0.1030(5) 0.127(7) 1.0000 Uiso
H231 H 0.5422(9) 0.6888(5) 0.1858(6) 0.145(7) 1.0000 Uiso
H241 H 0.6341(8) 0.6507(5) 0.2984(5) 0.148(7) 1.0000 Uiso
H321 H 1.0298(8) -0.2775(5) 0.0986(4) 0.114(7) 1.0000 Uiso
H331 H 0.826(1) -0.2513(6) 0.0562(4) 0.151(7) 1.0000 Uiso
H341 H 0.6665(8) -0.1009(6) 0.0636(4) 0.125(7) 1.0000 Uiso
H421 H 1.3426(8) -0.2663(5) 0.4200(4) 0.104(7) 1.0000 Uiso
H431 H 1.200(1) -0.3495(5) 0.4288(4) 0.114(7) 1.0000 Uiso
H441 H 0.9883(8) -0.2801(5) 0.3941(4) 0.107(7) 1.0000 Uiso
H1101 H 1.0360(7) 0.3808(5) 0.1562(4) 0.125(7) 1.0000 Uiso
H1111 H 0.9360(8) 0.5206(5) 0.0950(5) 0.195(5) 1.0000 Uiso
H1112 H 1.0237(8) 0.5657(5) 0.1316(5) 0.195(5) 1.0000 Uiso
H1113 H 0.9197(8) 0.5368(5) 0.1807(5) 0.195(5) 1.0000 Uiso
H1121 H 1.1232(9) 0.3926(6) 0.0352(4) 0.198(5) 1.0000 Uiso
H1122 H 1.2275(9) 0.4258(6) 0.0670(4) 0.198(5) 1.0000 Uiso
H1123 H 1.2293(9) 0.3238(6) 0.0815(4) 0.198(5) 1.0000 Uiso
H1501 H 1.2365(6) 0.2220(5) 0.3693(3) 0.096(7) 1.0000 Uiso
H1511 H 1.1864(11) 0.2701(7) 0.4924(5) 0.251(5) 1.0000 Uiso
H1512 H 1.2049(11) 0.3649(7) 0.4711(5) 0.251(5) 1.0000 Uiso
H1513 H 1.0902(11) 0.3412(7) 0.4423(5) 0.251(5) 1.0000 Uiso
H1521 H 1.4069(8) 0.1730(7) 0.4426(5) 0.238(5) 1.0000 Uiso
H1522 H 1.4431(8) 0.2609(7) 0.4197(5) 0.238(5) 1.0000 Uiso
H1523 H 1.4562(8) 0.1839(7) 0.3605(5) 0.238(5) 1.0000 Uiso
H2101 H 0.7137(7) 0.3268(5) 0.1295(4) 0.097(7) 1.0000 Uiso
H2111 H 0.7492(9) 0.3473(6) 0.0034(5) 0.196(5) 1.0000 Uiso
H2112 H 0.8305(9) 0.3896(6) 0.0485(5) 0.196(5) 1.0000 Uiso
H2113 H 0.7021(9) 0.4558(6) 0.0172(5) 0.196(5) 1.0000 Uiso
H2121 H 0.5467(8) 0.3348(6) 0.0562(5) 0.209(5) 1.0000 Uiso
H2122 H 0.4819(8) 0.4424(6) 0.0742(5) 0.209(5) 1.0000 Uiso
H2123 H 0.4908(8) 0.3694(6) 0.1371(5) 0.209(5) 1.0000 Uiso
H2501 H 0.796(1) 0.4182(5) 0.3602(5) 0.144(7) 1.0000 Uiso
H2511 H 0.8888(9) 0.5144(7) 0.4172(5) 0.210(5) 1.0000 Uiso
H2512 H 0.8185(9) 0.5967(7) 0.3656(5) 0.210(5) 1.0000 Uiso
H2513 H 0.9286(9) 0.5062(7) 0.3319(5) 0.210(5) 1.0000 Uiso
H2521 H 0.6852(11) 0.4980(8) 0.4685(5) 0.247(5) 1.0000 Uiso
H2522 H 0.6002(11) 0.5797(8) 0.4211(5) 0.247(5) 1.0000 Uiso
H2523 H 0.5883(11) 0.4805(8) 0.4177(5) 0.247(5) 1.0000 Uiso
H3101 H 1.1176(6) -0.1152(4) 0.1919(3) 0.078(7) 1.0000 Uiso
H3111 H 1.3123(6) -0.1620(4) 0.1112(4) 0.130(5) 1.0000 Uiso
H3112 H 1.2380(6) -0.1913(4) 0.0524(4) 0.130(5) 1.0000 Uiso
H3113 H 1.1976(6) -0.0856(4) 0.0754(4) 0.130(5) 1.0000 Uiso
H3121 H 1.2759(7) -0.2650(4) 0.2039(4) 0.118(5) 1.0000 Uiso
H3122 H 1.2003(7) -0.3061(4) 0.1537(4) 0.118(5) 1.0000 Uiso
H3123 H 1.1355(7) -0.2626(4) 0.2313(4) 0.118(5) 1.0000 Uiso
H3501 H 0.7074(6) 0.1053(5) 0.1082(4) 0.096(7) 1.0000 Uiso
H3511 H 0.5375(6) 0.1301(5) 0.2050(4) 0.147(5) 1.0000 Uiso
H3512 H 0.6721(6) 0.0659(5) 0.2307(4) 0.147(5) 1.0000 Uiso
H3513 H 0.5721(6) 0.0213(5) 0.2090(4) 0.147(5) 1.0000 Uiso
H3521 H 0.4945(7) 0.1418(5) 0.0767(4) 0.163(5) 1.0000 Uiso
H3522 H 0.5975(7) 0.0810(5) 0.0152(4) 0.163(5) 1.0000 Uiso
H3523 H 0.5198(7) 0.0344(5) 0.0694(4) 0.163(5) 1.0000 Uiso
H4101 H 1.2590(6) -0.0275(4) 0.3813(4) 0.084(7) 1.0000 Uiso
H4111 H 1.4696(7) -0.0839(6) 0.4215(4) 0.176(5) 1.0000 Uiso
H4112 H 1.4609(7) -0.1840(6) 0.4289(4) 0.176(5) 1.0000 Uiso
H4113 H 1.3676(7) -0.1016(6) 0.4802(4) 0.176(5) 1.0000 Uiso
H4121 H 1.4404(7) -0.0780(5) 0.2910(4) 0.152(5) 1.0000 Uiso
H4122 H 1.4251(7) -0.1762(5) 0.2886(4) 0.152(5) 1.0000 Uiso
H4123 H 1.3165(7) -0.0872(5) 0.2610(4) 0.152(5) 1.0000 Uiso
H4501 H 0.8600(8) -0.0597(5) 0.3148(4) 0.114(7) 1.0000 Uiso
H4511 H 0.7238(7) -0.1441(5) 0.2961(4) 0.179(5) 1.0000 Uiso
H4512 H 0.8174(7) -0.2290(5) 0.3371(4) 0.179(5) 1.0000 Uiso
H4513 H 0.8671(7) -0.1962(5) 0.2618(4) 0.179(5) 1.0000 Uiso
H4521 H 0.6766(7) -0.0407(6) 0.3983(5) 0.189(5) 1.0000 Uiso
H4522 H 0.7850(7) -0.0177(6) 0.4352(5) 0.189(5) 1.0000 Uiso
H4523 H 0.7667(7) -0.1141(6) 0.4496(5) 0.189(5) 1.0000 Uiso

loop_
_atom_type_symbol
_atom_type_scat_dispersion_real
_atom_type_scat_dispersion_imag
_atom_type_scat_Cromer_Mann_a1
_atom_type_scat_Cromer_Mann_b1
_atom_type_scat_Cromer_Mann_a2
_atom_type_scat_Cromer_Mann_b2
_atom_type_scat_Cromer_Mann_a3
_atom_type_scat_Cromer_Mann_b3
_atom_type_scat_Cromer_Mann_a4
_atom_type_scat_Cromer_Mann_b4
_atom_type_scat_Cromer_Mann_c
_atom_type_scat_source
'Co  ' 0.2990 0.9730 12.2841 4.2791 7.3409 0.2784 4.0034 13.5359 2.3488 71.1693 1.0118 International_Tables_Vol_IV_Table_2.2B
'N   ' 0.0040 0.0030 12.2126 0.0057 3.1322 9.8933 2.0125 28.9975 1.1663 0.5826 -11.5290 International_Tables_Vol_IV_Table_2.2B
'O   ' 0.0080 0.0060 3.0485 13.2771 2.2868 5.7011 1.5463 0.3239 0.8670 32.9089 0.2508 International_Tables_Vol_IV_Table_2.2B
'C   ' 0.0020 0.0020 2.3100 20.8439 1.0200 10.2075 1.5886 0.5687 0.8650 51.6512 0.2156 International_Tables_Vol_IV_Table_2.2B
'H   ' 0.0000 0.0000 0.4930 10.5109 0.3229 26.1257 0.1402 3.1424 0.0408 57.7998 0.0030 International_Tables_Vol_IV_Table_2.2B

loop_
_geom_angle_atom_site_label_1
_geom_angle_atom_site_label_2
_geom_angle_atom_site_label_3
_geom_angle
_geom_angle_publ_flag
O1 Co1 O2 76.08(13) yes
N1 Co1 N2 162.83(17) yes
N1 Co1 O1 114.52(15) yes
N1 Co1 O2 77.70(15) yes
N2 Co1 O1 79.61(16) yes
N3 Co2 N4 158.42(16) yes
Co1 N1 C1 117.1(3) yes
Co1 N1 C10 126.1(3) yes
C1 N1 C10 116.2(4) yes
Co1 N2 C8 118.0(3) yes
Co1 N2 C20 124.5(3) yes
C8 N2 C20 117.2(4) yes
Co2 N3 C4 117.1(3) yes
Co2 N3 C30 125.7(3) yes
C4 N3 C30 116.8(4) yes
Co2 N4 C5 119.7(3) yes
Co2 N4 C40 123.4(3) yes
C5 N4 C40 115.7(4) yes
Co1 O1 C6 115.6(4) yes
Co1 O1 C7 105.3(3) yes
C6 O1 C7 112.6(5) yes
C2 O2 C3 109.4(5) yes
N1 C1 C2 120.4(6) yes
O2 C2 C1 111.9(6) yes
O2 C3 C4 112.3(5) yes
N3 C4 C3 114.6(5) yes
N4 C5 C6 122.8(6) yes
O1 C6 C5 116.1(5) yes
O1 C7 C8 112.3(6) yes
N2 C8 C7 115.6(6) yes
N1 C10 C11 119.8(5) yes
N1 C10 C15 121.2(5) yes
C11 C10 C15 119.0(5) yes
C10 C11 C12 118.2(6) yes
C10 C11 C110 122.5(5) yes
C12 C11 C110 119.1(6) yes
C11 C12 C13 122.6(7) yes
C12 C13 C14 119.0(6) yes
C13 C14 C15 121.2(6) yes
C10 C15 C14 119.8(6) yes
C10 C15 C150 120.2(5) yes
C14 C15 C150 119.8(6) yes
N2 C20 C21 120.0(5) yes
N2 C20 C25 120.5(6) yes
C21 C20 C25 119.5(5) yes
C20 C21 C22 118.6(7) yes
C20 C21 C210 121.7(5) yes
C22 C21 C210 119.7(7) yes
C21 C22 C23 121.7(7) yes
C22 C23 C24 120.0(7) yes
C23 C24 C25 120.3(7) yes
C20 C25 C24 120.1(7) yes
C20 C25 C250 121.0(6) yes
C24 C25 C250 118.9(7) yes
N3 C30 C31 120.3(5) yes
N3 C30 C35 120.6(5) yes
C31 C30 C35 119.0(5) yes
C30 C31 C32 119.4(6) yes
C30 C31 C310 121.1(5) yes
C32 C31 C310 119.4(6) yes
C31 C32 C33 121.1(7) yes
C32 C33 C34 120.0(7) yes
C33 C34 C35 121.2(7) yes
C30 C35 C34 119.2(6) yes
C30 C35 C350 120.7(5) yes
C34 C35 C350 119.8(6) yes
N4 C40 C41 119.9(5) yes
N4 C40 C45 120.3(5) yes
C41 C40 C45 119.8(5) yes
C40 C41 C42 119.0(6) yes
C40 C41 C410 121.4(5) yes
C42 C41 C410 119.5(6) yes
C41 C42 C43 120.8(7) yes
C42 C43 C44 120.2(7) yes
C43 C44 C45 121.1(7) yes
C40 C45 C44 119.2(6) yes
C40 C45 C450 122.0(5) yes
C44 C45 C450 118.8(6) yes
C11 C110 C111 112.8(6) yes
C11 C110 C112 111.8(6) yes
C111 C110 C112 111.7(6) yes
C15 C150 C151 109.9(6) yes
C15 C150 C152 113.2(6) yes
C151 C150 C152 112.2(7) yes
C21 C210 C211 112.0(6) yes
C21 C210 C212 112.7(6) yes
C211 C210 C212 111.0(7) yes
C25 C250 C251 111.6(8) yes
C25 C250 C252 112.5(8) yes
C251 C250 C252 110.4(7) yes
C31 C310 C311 112.2(5) yes
C31 C310 C312 114.5(5) yes
C311 C310 C312 109.6(5) yes
C35 C350 C351 110.7(6) yes
C35 C350 C352 115.1(5) yes
C351 C350 C352 110.4(5) yes
C41 C410 C411 114.3(6) yes
C41 C410 C412 110.8(5) yes
C411 C410 C412 109.7(5) yes
C45 C450 C451 114.4(6) yes
C45 C450 C452 112.5(6) yes
C451 C450 C452 109.8(6) yes

loop_
_geom_bond_atom_site_label_1
_geom_bond_atom_site_label_2
_geom_bond_distance
_geom_bond_publ_flag
Co1 Co2 3.716(1) yes
Co1 N1 1.827(4) yes
Co1 N2 1.832(4) yes
Co1 O1 2.279(4) yes
Co1 O2 2.423(4) yes
Co2 O1 2.415(4) yes
Co2 O2 2.306(4) yes
Co2 N3 1.841(4) yes
Co2 N4 1.850(4) yes
N1 C1 1.434(6) yes
N1 C10 1.410(5) yes
N2 C8 1.441(7) yes
N2 C20 1.421(6) yes
N3 C4 1.467(6) yes
N3 C30 1.417(6) yes
N4 C5 1.420(6) yes
N4 C40 1.416(5) yes
O1 C6 1.453(6) yes
O1 C7 1.459(7) yes
O2 C2 1.449(6) yes
O2 C3 1.445(6) yes
C1 C2 1.315(8) yes
C3 C4 1.366(8) yes
C5 C6 1.281(7) yes
C7 C8 1.358(8) yes
C10 C11 1.405(7) yes
C10 C15 1.396(7) yes
C11 C12 1.387(8) yes
C11 C110 1.516(8) yes
C12 C13 1.360(9) yes
C13 C14 1.359(9) yes
C14 C15 1.388(8) yes
C15 C150 1.525(7) yes
C20 C21 1.406(8) yes
C20 C25 1.379(7) yes
C21 C22 1.383(8) yes
C21 C210 1.498(8) yes
C22 C23 1.356(9) yes
C23 C24 1.37(1) yes
C24 C25 1.388(8) yes
C25 C250 1.52(1) yes
C30 C31 1.404(7) yes
C30 C35 1.418(7) yes
C31 C32 1.382(7) yes
C31 C310 1.521(7) yes
C32 C33 1.367(9) yes
C33 C34 1.377(9) yes
C34 C35 1.375(8) yes
C35 C350 1.506(8) yes
C40 C41 1.399(7) yes
C40 C45 1.402(7) yes
C41 C42 1.394(8) yes
C41 C410 1.495(8) yes
C42 C43 1.372(9) yes
C43 C44 1.366(9) yes
C44 C45 1.385(8) yes
C45 C450 1.518(8) yes
C110 C111 1.525(9) yes
C110 C112 1.518(9) yes
C150 C151 1.484(9) yes
C150 C152 1.509(9) yes
C210 C211 1.490(9) yes
C210 C212 1.513(9) yes
C250 C251 1.528(11) yes
C250 C252 1.505(11) yes
C310 C311 1.508(8) yes
C310 C312 1.521(7) yes
C350 C351 1.508(8) yes
C350 C352 1.528(8) yes
C410 C411 1.535(7) yes
C410 C412 1.505(8) yes
C450 C451 1.515(8) yes
C450 C452 1.483(9) yes
